data_7713736
loop_
_publ_author_name
'Yadav, Abhishek Kumar'
'Rajak, Richa'
'Ghule, Vikas'
'Dharavath, Srinivas'

_publ_section_title
;
 Energetic coordination compounds: self-assembled from the nitrogen-rich
 energetic C-C bonded pyrazole and triazole
;
_journal_name_full 'Dalton Transactions'
_journal_paper_doi 10.1039/D3DT02410E
_journal_year 2023
_chemical_formula_moiety 'C5 H10 N7 O5 Zn, N O3'
_chemical_formula_sum 'C5 H10 N8 O8 Zn'
_chemical_formula_weight 375.58
_space_group_crystal_system monoclinic
_space_group_IT_number 14
_space_group_name_Hall '-P 2yn'
_space_group_name_H-M_alt 'P 1 21/n 1'
_atom_sites_solution_hydrogens mixed
_atom_sites_solution_primary iterative
_audit_creation_date 2022-08-11
_audit_creation_method
;
Olex2 1.3
(compiled 2020.11.12 svn.r5f609507 for OlexSys, GUI svn.r6226)
;
_audit_update_record
;
2023-04-24 deposited with the CCDC.	2023-08-11 downloaded from the CCDC.
;
_cell_angle_alpha 90
_cell_angle_beta 99.819(9)
_cell_angle_gamma 90
_cell_formula_units_Z 4
_cell_length_a 8.841(3)
_cell_length_b 13.320(5)
_cell_length_c 10.831(4)
_cell_measurement_reflns_used 6187
_cell_measurement_temperature 100
_cell_measurement_theta_max 28.25
_cell_measurement_theta_min 2.75
_cell_volume 1256.8(8)
_computing_cell_refinement 'SAINT V8.38A (Bruker, 2018)'
_computing_data_reduction 'SAINT V8.38A (Bruker, 2018)'
_computing_molecular_graphics 'Olex2 1.3 (Dolomanov et al., 2009)'
_computing_publication_material 'Olex2 1.3 (Dolomanov et al., 2009)'
_computing_structure_refinement 'SHELXL 2018/3 (Sheldrick, 2015)'
_computing_structure_solution 'olex2.solve 1.3 (Bourhis et al., 2015)'
_diffrn_ambient_temperature 100
_diffrn_measured_fraction_theta_full 0.999
_diffrn_measured_fraction_theta_max 0.996
_diffrn_measurement_device_type 'Bruker APEX-II CCD'
_diffrn_measurement_method '\f and \w scans'
_diffrn_radiation_type MoK\a
_diffrn_radiation_wavelength 0.71073
_diffrn_reflns_av_R_equivalents 0.0675
_diffrn_reflns_av_unetI/netI 0.0437
_diffrn_reflns_Laue_measured_fraction_full 0.999
_diffrn_reflns_Laue_measured_fraction_max 0.996
_diffrn_reflns_limit_h_max 11
_diffrn_reflns_limit_h_min -11
_diffrn_reflns_limit_k_max 17
_diffrn_reflns_limit_k_min -17
_diffrn_reflns_limit_l_max 14
_diffrn_reflns_limit_l_min -14
_diffrn_reflns_number 19003
_diffrn_reflns_point_group_measured_fraction_full 0.999
_diffrn_reflns_point_group_measured_fraction_max 0.996
_diffrn_reflns_theta_full 25.242
_diffrn_reflns_theta_max 28.376
_diffrn_reflns_theta_min 3.059
_diffrn_source_current 1.0
_diffrn_source_power 0.05
_diffrn_source_voltage 50.0
_diffrn_standards_number 0
_exptl_absorpt_coefficient_mu 2.018
_exptl_absorpt_correction_T_max 0.7457
_exptl_absorpt_correction_T_min 0.6566
_exptl_absorpt_correction_type none
_exptl_absorpt_process_details
;
SADABS-2016/2 (Bruker,2016/2) was used for absorption correction.
wR2(int) was 0.1001 before and 0.0638 after correction.
The Ratio of minimum to maximum transmission is 0.8805.
The \l/2 correction factor is Not present.
;
_exptl_crystal_colour 'clear yellowish yellow'
_exptl_crystal_colour_lustre clear
_exptl_crystal_colour_modifier yellowish
_exptl_crystal_colour_primary yellow
_exptl_crystal_density_diffrn 1.985
_exptl_crystal_description block
_exptl_crystal_F_000 760
_exptl_crystal_size_max 0.12
_exptl_crystal_size_mid 0.1
_exptl_crystal_size_min 0.1
_refine_diff_density_max 0.677
_refine_diff_density_min -0.628
_refine_diff_density_rms 0.098
_refine_ls_extinction_method none
_refine_ls_goodness_of_fit_ref 1.060
_refine_ls_hydrogen_treatment constr
_refine_ls_matrix_type full
_refine_ls_number_parameters 203
_refine_ls_number_reflns 3132
_refine_ls_number_restraints 0
_refine_ls_restrained_S_all 1.060
_refine_ls_R_factor_all 0.0521
_refine_ls_R_factor_gt 0.0373
_refine_ls_shift/su_max 0.001
_refine_ls_shift/su_mean 0.000
_refine_ls_structure_factor_coef Fsqd
_refine_ls_weighting_details 'w=1/[\s^2^(Fo^2^)+(0.0353P)^2^+1.5015P] where P=(Fo^2^+2Fc^2^)/3'
_refine_ls_weighting_scheme calc
_refine_ls_wR_factor_gt 0.0839
_refine_ls_wR_factor_ref 0.0920
_reflns_Friedel_coverage 0.000
_reflns_number_gt 2556
_reflns_number_total 3132
_reflns_threshold_expression 'I > 2\s(I)'
_cod_data_source_file d3dt02410e2.cif
_cod_data_source_block 11auga_0m_a
_cod_original_cell_volume 1256.8(7)
_cod_database_code 7713736
_shelx_shelxl_version_number 2018/3
_shelx_space_group_comment
;
The symmetry employed for this shelxl refinement is uniquely defined
by the following loop, which should always be used as a source of
symmetry information in preference to the above space-group names.
They are only intended as comments.
;
_shelx_estimated_absorpt_t_max 0.824
_shelx_estimated_absorpt_t_min 0.794
_olex2_refinement_description
;
1. Fixed Uiso
 At 1.2 times of:
  All C(H) groups, All N(H) groups, All N(H,H) groups
 At 1.5 times of:
  All O(H,H) groups
2.a Rotating group:
 O1(H1A,H1B), O3(H3A,H3B), O2(H2A,H2B), N7(H7A,H7B)
2.b Aromatic/amide H refined with riding coordinates:
 N6(H6), C1(H1)
;
_olex2_submission_special_instructions 'No special instructions were received'

loop_
_space_group_symop_operation_xyz
'x, y, z'
'-x+1/2, y+1/2, -z+1/2'
'-x, -y, -z'
'x-1/2, -y-1/2, z-1/2'

loop_
_atom_site_label
_atom_site_type_symbol
_atom_site_fract_x
_atom_site_fract_y
_atom_site_fract_z
_atom_site_U_iso_or_equiv
_atom_site_adp_type
_atom_site_occupancy
_atom_site_site_symmetry_order
_atom_site_calc_flag
_atom_site_refinement_flags_posn
_atom_site_refinement_flags_adp
_atom_site_refinement_flags_occupancy
_atom_site_disorder_assembly
_atom_site_disorder_group
Zn1 Zn 0.47462(3) 0.35266(2) 0.46417(3) 0.01591(10) Uani 1 1 d . . . . .
O1 O 0.5520(2) 0.22654(14) 0.37257(19) 0.0191(4) Uani 1 1 d . . . . .
H1A H 0.642795 0.211189 0.407618 0.029 Uiso 1 1 d R U . . .
H1B H 0.561111 0.242741 0.298097 0.029 Uiso 1 1 d R U . . .
O3 O 0.3587(2) 0.39414(16) 0.27758(19) 0.0239(5) Uani 1 1 d . . . . .
H3A H 0.388086 0.452950 0.258220 0.036 Uiso 1 1 d R U . . .
H3B H 0.261767 0.401339 0.277319 0.036 Uiso 1 1 d R U . . .
O7 O 0.9761(2) 0.02794(15) 0.35119(19) 0.0211(4) Uani 1 1 d . . . . .
O5 O 1.0776(2) 0.57613(15) 0.3187(2) 0.0225(4) Uani 1 1 d . . . . .
O4 O 1.0394(2) 0.41820(16) 0.2711(2) 0.0275(5) Uani 1 1 d . . . . .
O6 O 0.9247(2) 0.18741(15) 0.32551(19) 0.0216(4) Uani 1 1 d . . . . .
O8 O 0.7886(2) 0.09381(16) 0.4297(2) 0.0271(5) Uani 1 1 d . . . . .
O2 O 0.6133(2) 0.30622(17) 0.64124(19) 0.0266(5) Uani 1 1 d . . . . .
H2A H 0.562745 0.315662 0.700527 0.040 Uiso 1 1 d R U . . .
H2B H 0.690705 0.344904 0.658648 0.040 Uiso 1 1 d R U . . .
N4 N 0.7068(2) 0.73473(17) 0.4936(2) 0.0172(5) Uani 1 1 d . . . . .
N1 N 0.6565(2) 0.43934(16) 0.4313(2) 0.0150(4) Uani 1 1 d . . . . .
N3 N 1.0019(2) 0.49828(17) 0.3162(2) 0.0176(5) Uani 1 1 d . . . . .
N5 N 0.8966(2) 0.74822(17) 0.3779(2) 0.0161(5) Uani 1 1 d . . . . .
N2 N 0.6614(2) 0.54114(17) 0.4510(2) 0.0153(4) Uani 1 1 d . . . . .
N6 N 0.8536(3) 0.84153(17) 0.4162(2) 0.0178(5) Uani 1 1 d . . . . .
H6 H 0.894067 0.898964 0.398270 0.021 Uiso 1 1 calc R U . . .
N8 N 0.8963(3) 0.10365(18) 0.3680(2) 0.0185(5) Uani 1 1 d . . . . .
N7 N 0.6762(3) 0.90861(19) 0.5383(3) 0.0265(6) Uani 1 1 d . . . . .
H7A H 0.673805 0.961280 0.491249 0.032 Uiso 1 1 d R U . . .
H7B H 0.583354 0.893340 0.546708 0.032 Uiso 1 1 d R U . . .
C4 C 0.8049(3) 0.6877(2) 0.4266(2) 0.0156(5) Uani 1 1 d . . . . .
C5 C 0.7405(3) 0.8317(2) 0.4851(3) 0.0186(6) Uani 1 1 d . . . . .
C1 C 0.7781(3) 0.4129(2) 0.3807(3) 0.0160(5) Uani 1 1 d . . . . .
H1 H 0.802409 0.346592 0.358294 0.019 Uiso 1 1 calc R U . . .
C2 C 0.8635(3) 0.4987(2) 0.3663(2) 0.0151(5) Uani 1 1 d . . . . .
C3 C 0.7867(3) 0.5790(2) 0.4124(2) 0.0146(5) Uani 1 1 d . . . . .

loop_
_atom_site_aniso_label
_atom_site_aniso_U_11
_atom_site_aniso_U_22
_atom_site_aniso_U_33
_atom_site_aniso_U_23
_atom_site_aniso_U_13
_atom_site_aniso_U_12
Zn1 0.01358(15) 0.01520(16) 0.02088(17) -0.00118(13) 0.00846(12) -0.00186(12)
O1 0.0170(9) 0.0206(10) 0.0210(10) -0.0020(8) 0.0071(8) 0.0004(8)
O3 0.0163(9) 0.0301(12) 0.0263(11) 0.0059(9) 0.0064(8) 0.0003(8)
O7 0.0219(9) 0.0158(9) 0.0267(10) -0.0020(8) 0.0073(8) 0.0020(8)
O5 0.0155(9) 0.0219(11) 0.0322(11) 0.0061(9) 0.0103(8) -0.0010(8)
O4 0.0186(10) 0.0275(12) 0.0401(13) -0.0082(10) 0.0153(9) -0.0001(9)
O6 0.0261(10) 0.0168(10) 0.0227(10) 0.0014(8) 0.0065(8) -0.0010(8)
O8 0.0234(10) 0.0262(12) 0.0356(12) 0.0066(10) 0.0157(9) 0.0048(9)
O2 0.0217(10) 0.0355(13) 0.0239(11) 0.0015(10) 0.0070(9) -0.0053(9)
N4 0.0151(10) 0.0156(11) 0.0223(12) -0.0021(9) 0.0074(9) -0.0008(9)
N1 0.0117(10) 0.0134(10) 0.0212(11) -0.0007(9) 0.0063(9) -0.0012(8)
N3 0.0141(10) 0.0216(12) 0.0173(11) 0.0026(9) 0.0036(9) 0.0012(9)
N5 0.0163(10) 0.0145(11) 0.0187(11) -0.0010(9) 0.0062(9) -0.0028(9)
N2 0.0133(10) 0.0152(11) 0.0191(11) -0.0011(9) 0.0078(9) -0.0014(8)
N6 0.0205(11) 0.0157(11) 0.0185(11) -0.0017(9) 0.0071(9) -0.0043(9)
N8 0.0175(11) 0.0199(12) 0.0183(11) 0.0000(10) 0.0034(9) -0.0010(9)
N7 0.0263(12) 0.0171(12) 0.0394(15) -0.0022(11) 0.0152(12) -0.0009(10)
C4 0.0139(11) 0.0197(13) 0.0142(12) -0.0006(11) 0.0054(10) -0.0022(10)
C5 0.0166(12) 0.0205(14) 0.0186(13) -0.0009(11) 0.0032(10) -0.0033(10)
C1 0.0141(11) 0.0171(13) 0.0182(13) 0.0000(11) 0.0067(10) 0.0012(10)
C2 0.0109(11) 0.0204(14) 0.0154(12) -0.0009(10) 0.0056(9) 0.0004(10)
C3 0.0109(11) 0.0176(13) 0.0157(12) 0.0022(10) 0.0038(10) -0.0001(10)

loop_
_atom_type_symbol
_atom_type_description
_atom_type_scat_dispersion_real
_atom_type_scat_dispersion_imag
_atom_type_scat_source
C C 0.0033 0.0016 'International Tables Vol C Tables 4.2.6.8 and 6.1.1.4'
H H 0.0000 0.0000 'International Tables Vol C Tables 4.2.6.8 and 6.1.1.4'
N N 0.0061 0.0033 'International Tables Vol C Tables 4.2.6.8 and 6.1.1.4'
O O 0.0106 0.0060 'International Tables Vol C Tables 4.2.6.8 and 6.1.1.4'
Zn Zn 0.2839 1.4301 'International Tables Vol C Tables 4.2.6.8 and 6.1.1.4'

loop_
_geom_angle_atom_site_label_1
_geom_angle_atom_site_label_2
_geom_angle_atom_site_label_3
_geom_angle
_geom_angle_site_symmetry_1
_geom_angle_site_symmetry_3
_geom_angle_publ_flag
O1 Zn1 O3 84.54(8) . . ?
O1 Zn1 O2 90.51(8) . . ?
O1 Zn1 N2 164.57(8) . 3_666 ?
O3 Zn1 O2 173.40(8) . . ?
N4 Zn1 O1 88.97(8) 3_666 . ?
N4 Zn1 O3 95.00(9) 3_666 . ?
N4 Zn1 O2 89.27(9) 3_666 . ?
N4 Zn1 N2 76.60(9) 3_666 3_666 ?
N1 Zn1 O1 92.26(8) . . ?
N1 Zn1 O3 87.41(8) . . ?
N1 Zn1 O2 88.42(9) . . ?
N1 Zn1 N4 177.39(9) . 3_666 ?
N1 Zn1 N2 102.38(9) . 3_666 ?
N2 Zn1 O3 91.19(8) 3_666 . ?
N2 Zn1 O2 94.70(9) 3_666 . ?
Zn1 O1 H1A 109.6 . . ?
Zn1 O1 H1B 109.4 . . ?
H1A O1 H1B 104.4 . . ?
Zn1 O3 H3A 110.1 . . ?
Zn1 O3 H3B 110.0 . . ?
H3A O3 H3B 103.8 . . ?
Zn1 O2 H2A 109.4 . . ?
Zn1 O2 H2B 109.5 . . ?
H2A O2 H2B 104.4 . . ?
C4 N4 Zn1 115.99(18) . 3_666 ?
C5 N4 Zn1 137.90(19) . 3_666 ?
C5 N4 C4 103.7(2) . . ?
N2 N1 Zn1 122.13(15) . . ?
C1 N1 Zn1 129.09(19) . . ?
C1 N1 N2 108.6(2) . . ?
O5 N3 O4 123.5(2) . . ?
O5 N3 C2 119.2(2) . . ?
O4 N3 C2 117.3(2) . . ?
C4 N5 N6 102.1(2) . . ?
N1 N2 Zn1 135.06(16) . 3_666 ?
C3 N2 Zn1 115.70(18) . 3_666 ?
C3 N2 N1 109.1(2) . . ?
N5 N6 H6 124.9 . . ?
C5 N6 N5 110.2(2) . . ?
C5 N6 H6 124.9 . . ?
O6 N8 O7 120.6(2) . . ?
O6 N8 O8 120.4(2) . . ?
O8 N8 O7 119.0(2) . . ?
H7A N7 H7B 108.9 . . ?
C5 N7 H7A 109.5 . . ?
C5 N7 H7B 110.1 . . ?
N4 C4 C3 116.0(2) . . ?
N5 C4 N4 114.9(2) . . ?
N5 C4 C3 128.9(2) . . ?
N4 C5 N6 109.0(2) . . ?
N4 C5 N7 126.3(3) . . ?
N7 C5 N6 124.6(3) . . ?
N1 C1 H1 125.7 . . ?
N1 C1 C2 108.6(2) . . ?
C2 C1 H1 125.7 . . ?
C1 C2 N3 123.9(2) . . ?
C1 C2 C3 106.3(2) . . ?
C3 C2 N3 129.8(2) . . ?
N2 C3 C4 114.8(2) . . ?
N2 C3 C2 107.4(2) . . ?
C2 C3 C4 137.8(2) . . ?

loop_
_geom_bond_atom_site_label_1
_geom_bond_atom_site_label_2
_geom_bond_distance
_geom_bond_site_symmetry_2
_geom_bond_publ_flag
Zn1 O1 2.123(2) . ?
Zn1 O3 2.176(2) . ?
Zn1 O2 2.182(2) . ?
Zn1 N4 2.095(2) 3_666 ?
Zn1 N1 2.060(2) . ?
Zn1 N2 2.161(2) 3_666 ?
O1 H1A 0.8525 . ?
O1 H1B 0.8520 . ?
O3 H3A 0.8622 . ?
O3 H3B 0.8622 . ?
O7 N8 1.261(3) . ?
O5 N3 1.232(3) . ?
O4 N3 1.241(3) . ?
O6 N8 1.249(3) . ?
O8 N8 1.260(3) . ?
O2 H2A 0.8522 . ?
O2 H2B 0.8513 . ?
N4 C4 1.373(3) . ?
N4 C5 1.332(3) . ?
N1 N2 1.372(3) . ?
N1 C1 1.334(3) . ?
N3 C2 1.421(3) . ?
N5 N6 1.384(3) . ?
N5 C4 1.316(3) . ?
N2 C3 1.347(3) . ?
N6 H6 0.8800 . ?
N6 C5 1.353(3) . ?
N7 H7A 0.8653 . ?
N7 H7B 0.8657 . ?
N7 C5 1.347(4) . ?
C4 C3 1.462(4) . ?
C1 H1 0.9500 . ?
C1 C2 1.394(4) . ?
C2 C3 1.404(4) . ?

loop_
_geom_torsion_atom_site_label_1
_geom_torsion_atom_site_label_2
_geom_torsion_atom_site_label_3
_geom_torsion_atom_site_label_4
_geom_torsion
_geom_torsion_site_symmetry_1
_geom_torsion_site_symmetry_2
_geom_torsion_site_symmetry_3
_geom_torsion_site_symmetry_4
_geom_torsion_publ_flag
Zn1 N4 C4 N5 165.85(18) 3_666 . . . ?
Zn1 N4 C4 C3 -10.3(3) 3_666 . . . ?
Zn1 N4 C5 N6 -160.7(2) 3_666 . . . ?
Zn1 N4 C5 N7 20.8(5) 3_666 . . . ?
Zn1 N1 N2 Zn1 8.9(3) . . . 3_666 ?
Zn1 N1 N2 C3 -175.13(17) . . . . ?
Zn1 N1 C1 C2 174.39(18) . . . . ?
Zn1 N2 C3 C4 -3.9(3) 3_666 . . . ?
Zn1 N2 C3 C2 177.09(16) 3_666 . . . ?
O5 N3 C2 C1 -172.7(2) . . . . ?
O5 N3 C2 C3 5.8(4) . . . . ?
O4 N3 C2 C1 7.7(4) . . . . ?
O4 N3 C2 C3 -173.7(3) . . . . ?
N4 C4 C3 N2 9.4(3) . . . . ?
N4 C4 C3 C2 -172.1(3) . . . . ?
N1 N2 C3 C4 179.2(2) . . . . ?
N1 N2 C3 C2 0.3(3) . . . . ?
N1 C1 C2 N3 179.4(2) . . . . ?
N1 C1 C2 C3 0.5(3) . . . . ?
N3 C2 C3 N2 -179.2(2) . . . . ?
N3 C2 C3 C4 2.2(5) . . . . ?
N5 N6 C5 N4 -0.1(3) . . . . ?
N5 N6 C5 N7 178.5(3) . . . . ?
N5 C4 C3 N2 -166.2(3) . . . . ?
N5 C4 C3 C2 12.4(5) . . . . ?
N2 N1 C1 C2 -0.4(3) . . . . ?
N6 N5 C4 N4 -0.2(3) . . . . ?
N6 N5 C4 C3 175.4(3) . . . . ?
C4 N4 C5 N6 0.0(3) . . . . ?
C4 N4 C5 N7 -178.6(3) . . . . ?
C4 N5 N6 C5 0.2(3) . . . . ?
C5 N4 C4 N5 0.2(3) . . . . ?
C5 N4 C4 C3 -176.0(2) . . . . ?
C1 N1 N2 Zn1 -175.88(19) . . . 3_666 ?
C1 N1 N2 C3 0.1(3) . . . . ?
C1 C2 C3 N2 -0.5(3) . . . . ?
C1 C2 C3 C4 -179.1(3) . . . . ?
